data_4030404
loop_
_publ_author_name
'Tanaka, Shinya'
'Umetsu, Takafumi'
'Nebuya, Satoru'
'Morohashi, Naoya'
'Hattori, Tetsutaro'

_publ_section_title
;
 1,3-Diiodocalix[4]arene: Synthesis by Ullmann-Type Iodination of
 1,3-Bistriflate Ester of Calix[4]arene, Conformational Analysis, and
 Transformation into 1,3-Dicarboxy-, Diformyl-, and Dialkylcalix[4]arenes.
;
_journal_issue 2
_journal_name_full 'The Journal of organic chemistry'
_journal_page_first 1070
_journal_paper_doi 10.1021/jo502563z
_journal_volume 80
_journal_year 2014
_chemical_formula_sum 'C50 H64 O8'
_chemical_formula_weight 793.01
_chemical_name_systematic
;
 ?
;
_space_group_IT_number 14
_symmetry_cell_setting monoclinic
_symmetry_space_group_name_Hall '-P 2ybc'
_symmetry_space_group_name_H-M 'P 1 21/c 1'
_atom_sites_solution_hydrogens geom
_atom_sites_solution_primary direct
_atom_sites_solution_secondary difmap
_audit_creation_method SHELXL-97
_cell_angle_alpha 90.00
_cell_angle_beta 95.153(4)
_cell_angle_gamma 90.00
_cell_formula_units_Z 4
_cell_length_a 12.199(3)
_cell_length_b 30.881(8)
_cell_length_c 11.905(3)
_cell_measurement_reflns_used 4253
_cell_measurement_temperature 100(2)
_cell_measurement_theta_max 27.27
_cell_measurement_theta_min 2.38
_cell_volume 4467(2)
_computing_cell_refinement 'Bruker SMART'
_computing_data_collection 'Bruker APEXII'
_computing_data_reduction 'Bruker SAINT'
_computing_molecular_graphics 'Yadokari-XG 2009 (Wakita Nemoto et al., 2009)'
_computing_publication_material 'Yadokari-XG 2009 (Wakita,Nemoto et al., 2009)'
_computing_structure_refinement 'SHELXL-97 (Sheldrick, 1997)'
_computing_structure_solution 'Bruker SHELXTL'
_diffrn_ambient_temperature 100(2)
_diffrn_detector_area_resol_mean 8.333
_diffrn_measured_fraction_theta_full 0.979
_diffrn_measured_fraction_theta_max 0.979
_diffrn_measurement_device_type 'Bruker APEX-II CCD'
_diffrn_measurement_method 'phi and omega scans'
_diffrn_radiation_monochromator 'Bruker Helios multilayered confocal mirror'
_diffrn_radiation_source 'Bruker TXS fine-focus rotating anode'
_diffrn_radiation_type MoK\a
_diffrn_radiation_wavelength 0.71073
_diffrn_reflns_av_R_equivalents 0.0530
_diffrn_reflns_av_sigmaI/netI 0.0845
_diffrn_reflns_limit_h_max 13
_diffrn_reflns_limit_h_min -15
_diffrn_reflns_limit_k_max 39
_diffrn_reflns_limit_k_min -40
_diffrn_reflns_limit_l_max 15
_diffrn_reflns_limit_l_min -11
_diffrn_reflns_number 24785
_diffrn_reflns_theta_full 27.50
_diffrn_reflns_theta_max 27.50
_diffrn_reflns_theta_min 1.32
_exptl_absorpt_coefficient_mu 0.078
_exptl_absorpt_correction_T_max 0.7456
_exptl_absorpt_correction_T_min 0.6547
_exptl_absorpt_correction_type empirical
_exptl_crystal_colour colorless
_exptl_crystal_density_diffrn 1.179
_exptl_crystal_density_method 'not measured'
_exptl_crystal_description prism
_exptl_crystal_F_000 1712
_exptl_crystal_size_max 0.1
_exptl_crystal_size_mid 0.1
_exptl_crystal_size_min 0.1
_refine_diff_density_max 0.865
_refine_diff_density_min -0.575
_refine_diff_density_rms 0.076
_refine_ls_extinction_method none
_refine_ls_goodness_of_fit_ref 1.051
_refine_ls_hydrogen_treatment mixed
_refine_ls_matrix_type full
_refine_ls_number_parameters 548
_refine_ls_number_reflns 10040
_refine_ls_number_restraints 92
_refine_ls_restrained_S_all 1.067
_refine_ls_R_factor_all 0.1343
_refine_ls_R_factor_gt 0.0764
_refine_ls_shift/su_max 0.000
_refine_ls_shift/su_mean 0.000
_refine_ls_structure_factor_coef Fsqd
_refine_ls_weighting_details 'calc w=1/[\s^2^(Fo^2^)+(0.0772P)^2^+9.5026P] where P=(Fo^2^+2Fc^2^)/3'
_refine_ls_weighting_scheme calc
_refine_ls_wR_factor_gt 0.1806
_refine_ls_wR_factor_ref 0.2231
_reflns_number_gt 6131
_reflns_number_total 10040
_reflns_threshold_expression >2sigma(I)
_cod_data_source_file jo502563z_si_003.cif
_cod_data_source_block Compound11
_cod_depositor_comments 'Adding full bibliography for 4030404--4030406.cif.'
_cod_original_cell_volume 4466.9(19)
_cod_original_sg_symbol_H-M 'P 21/c'
_cod_database_code 4030404

loop_
_symmetry_equiv_pos_as_xyz
'x, y, z'
'-x, y+1/2, -z+1/2'
'-x, -y, -z'
'x, -y-1/2, z-1/2'

loop_
_atom_site_label
_atom_site_type_symbol
_atom_site_fract_x
_atom_site_fract_y
_atom_site_fract_z
_atom_site_U_iso_or_equiv
_atom_site_adp_type
_atom_site_occupancy
_atom_site_symmetry_multiplicity
_atom_site_calc_flag
_atom_site_refinement_flags
_atom_site_disorder_assembly
_atom_site_disorder_group
C1 C 1.0718(2) 0.03327(10) 0.1750(3) 0.0144(6) Uani 1 1 d . . .
C2 C 1.1547(2) 0.06452(10) 0.1623(3) 0.0146(6) Uani 1 1 d . . .
C3 C 1.1377(2) 0.09454(10) 0.0756(3) 0.0156(6) Uani 1 1 d . . .
H1 H 1.1928 0.1147 0.0662 0.019 Uiso 1 1 calc R . .
C4 C 1.0425(2) 0.09599(10) 0.0024(3) 0.0160(7) Uani 1 1 d . . .
C5 C 0.9610(2) 0.06567(10) 0.0194(3) 0.0161(7) Uani 1 1 d . . .
H2 H 0.8962 0.0661 -0.0281 0.019 Uiso 1 1 calc R . .
C6 C 0.9728(2) 0.03468(10) 0.1047(3) 0.0154(7) Uani 1 1 d . . .
C7 C 1.0279(3) 0.13112(10) -0.0886(3) 0.0220(7) Uani 1 1 d . . .
C8 C 1.0250(4) 0.17486(13) -0.0311(4) 0.0441(11) Uani 1 1 d . . .
H17 H 1.0159 0.1972 -0.0872 0.066 Uiso 1 1 calc R . .
H18 H 1.0927 0.1794 0.0150 0.066 Uiso 1 1 calc R . .
H19 H 0.9645 0.1757 0.0152 0.066 Uiso 1 1 calc R . .
C9 C 1.1267(4) 0.12998(15) -0.1626(4) 0.0429(11) Uani 1 1 d . . .
H20 H 1.1291 0.1023 -0.1991 0.064 Uiso 1 1 calc R . .
H21 H 1.1940 0.1345 -0.1158 0.064 Uiso 1 1 calc R . .
H22 H 1.1180 0.1524 -0.2185 0.064 Uiso 1 1 calc R . .
C10 C 0.9258(3) 0.12474(13) -0.1697(4) 0.0386(10) Uani 1 1 d . . .
H23 H 0.9291 0.0970 -0.2054 0.058 Uiso 1 1 calc R . .
H24 H 0.9223 0.1471 -0.2260 0.058 Uiso 1 1 calc R . .
H25 H 0.8615 0.1262 -0.1289 0.058 Uiso 1 1 calc R . .
C11 C 1.2542(2) 0.07164(10) 0.2471(3) 0.0175(7) Uani 1 1 d . . .
H5 H 1.2602 0.0483 0.3019 0.021 Uiso 1 1 calc R . .
H6 H 1.3211 0.0724 0.2088 0.021 Uiso 1 1 calc R . .
C12 C 1.1552(2) 0.11750(10) 0.3794(3) 0.0153(6) Uani 1 1 d . . .
C13 C 1.1280(2) 0.15730(10) 0.4254(3) 0.0159(7) Uani 1 1 d . . .
C14 C 1.1861(2) 0.19398(11) 0.3960(3) 0.0185(7) Uani 1 1 d . . .
H3 H 1.1688 0.2206 0.4266 0.022 Uiso 1 1 calc R . .
C15 C 1.2692(2) 0.19240(11) 0.3225(3) 0.0186(7) Uani 1 1 d . . .
C16 C 1.2940(2) 0.15186(11) 0.2793(3) 0.0188(7) Uani 1 1 d . . .
H4 H 1.3500 0.1498 0.2315 0.023 Uiso 1 1 calc R . .
C17 C 1.2378(2) 0.11456(10) 0.3054(3) 0.0162(7) Uani 1 1 d . . .
C18 C 1.3233(3) 0.23458(11) 0.2860(3) 0.0260(8) Uani 1 1 d . . .
C19 C 1.2373(3) 0.25941(13) 0.2070(4) 0.0350(10) Uani 1 1 d . . .
H26 H 1.2146 0.2417 0.1428 0.052 Uiso 1 1 calc R . .
H27 H 1.2693 0.2857 0.1822 0.052 Uiso 1 1 calc R . .
H28 H 1.1745 0.2662 0.2470 0.052 Uiso 1 1 calc R . .
C20 C 1.3584(4) 0.26320(14) 0.3869(4) 0.0437(11) Uani 1 1 d . . .
H29 H 1.2960 0.2689 0.4285 0.066 Uiso 1 1 calc R . .
H30 H 1.3869 0.2900 0.3612 0.066 Uiso 1 1 calc R . .
H31 H 1.4144 0.2487 0.4349 0.066 Uiso 1 1 calc R . .
C21 C 1.4226(3) 0.22576(13) 0.2204(4) 0.0359(10) Uani 1 1 d . . .
H32 H 1.4008 0.2078 0.1565 0.054 Uiso 1 1 calc R . .
H33 H 1.4785 0.2113 0.2684 0.054 Uiso 1 1 calc R . .
H34 H 1.4511 0.2527 0.1950 0.054 Uiso 1 1 calc R . .
C22 C 1.0346(2) 0.16180(10) 0.5014(3) 0.0155(6) Uani 1 1 d . . .
H7 H 1.0441 0.1884 0.5446 0.019 Uiso 1 1 calc R . .
H8 H 1.0372 0.1378 0.5541 0.019 Uiso 1 1 calc R . .
C23 C 0.8384(2) 0.13139(10) 0.4400(3) 0.0145(6) Uani 1 1 d . . .
C24 C 0.7404(2) 0.13463(10) 0.3671(3) 0.0150(7) Uani 1 1 d . . .
C25 C 0.7267(2) 0.16968(10) 0.2939(3) 0.0159(7) Uani 1 1 d . . .
H9 H 0.6618 0.1717 0.2468 0.019 Uiso 1 1 calc R . .
C26 C 0.8058(2) 0.20194(10) 0.2878(3) 0.0145(6) Uani 1 1 d . . .
C27 C 0.9031(2) 0.19702(10) 0.3579(3) 0.0150(6) Uani 1 1 d . . .
H10 H 0.9578 0.2178 0.3548 0.018 Uiso 1 1 calc R . .
C28 C 0.9221(2) 0.16242(10) 0.4323(3) 0.0149(6) Uani 1 1 d . . .
C29 C 0.7854(3) 0.24112(10) 0.2098(3) 0.0170(7) Uani 1 1 d . . .
C30 C 0.8933(3) 0.25990(11) 0.1742(3) 0.0230(7) Uani 1 1 d . . .
H35 H 0.8775 0.2843 0.1253 0.035 Uiso 1 1 calc R . .
H36 H 0.9313 0.2382 0.1349 0.035 Uiso 1 1 calc R . .
H37 H 0.9388 0.2690 0.2399 0.035 Uiso 1 1 calc R . .
C31 C 0.7275(3) 0.27613(11) 0.2750(3) 0.0248(8) Uani 1 1 d . . .
H38 H 0.7137 0.3011 0.2278 0.037 Uiso 1 1 calc R . .
H39 H 0.7736 0.2842 0.3413 0.037 Uiso 1 1 calc R . .
H40 H 0.6590 0.2650 0.2965 0.037 Uiso 1 1 calc R . .
C32 C 0.7126(3) 0.22921(12) 0.1025(3) 0.0259(8) Uani 1 1 d . . .
H41 H 0.7015 0.2544 0.0555 0.039 Uiso 1 1 calc R . .
H42 H 0.6429 0.2188 0.1226 0.039 Uiso 1 1 calc R . .
H43 H 0.7480 0.2070 0.0624 0.039 Uiso 1 1 calc R . .
C33 C 0.6522(2) 0.09932(10) 0.3509(3) 0.0170(7) Uani 1 1 d . . .
H11 H 0.6612 0.0788 0.4127 0.020 Uiso 1 1 calc R . .
H12 H 0.5796 0.1122 0.3505 0.020 Uiso 1 1 calc R . .
C34 C 0.7527(2) 0.04893(10) 0.2299(3) 0.0158(6) Uani 1 1 d . . .
C35 C 0.7710(2) 0.03028(10) 0.1268(3) 0.0166(7) Uani 1 1 d . . .
C36 C 0.6967(2) 0.03903(11) 0.0338(3) 0.0185(7) Uani 1 1 d . . .
H13 H 0.7081 0.0262 -0.0349 0.022 Uiso 1 1 calc R . .
C37 C 0.6060(2) 0.06620(11) 0.0392(3) 0.0204(7) Uani 1 1 d . A .
C38 C 0.5916(2) 0.08446(10) 0.1448(3) 0.0182(7) Uani 1 1 d . . .
H14 H 0.5320 0.1028 0.1513 0.022 Uiso 1 1 calc R . .
C39 C 0.6631(2) 0.07628(10) 0.2401(3) 0.0159(7) Uani 1 1 d . . .
C40 C 0.8740(2) 0.00419(10) 0.1118(3) 0.0164(7) Uani 1 1 d . . .
H15 H 0.8631 -0.0129 0.0434 0.020 Uiso 1 1 calc R . .
H16 H 0.8885 -0.0154 0.1750 0.020 Uiso 1 1 calc R . .
C41 C 0.8541(2) 0.09536(10) 0.5227(3) 0.0161(7) Uani 1 1 d . . .
C42 C 1.0944(2) -0.00102(10) 0.2621(3) 0.0164(7) Uani 1 1 d . . .
O1 O 1.10366(19) 0.07958(7) 0.4009(2) 0.0194(5) Uani 1 1 d . . .
H60 H 1.054(4) 0.0842(15) 0.435(4) 0.048(15) Uiso 1 1 d . . .
O2 O 0.82109(19) 0.04291(8) 0.3266(2) 0.0202(5) Uani 1 1 d . . .
H59 H 0.868(3) 0.0274(13) 0.316(3) 0.026(11) Uiso 1 1 d . . .
O3 O 0.94170(17) 0.07518(7) 0.53981(19) 0.0186(5) Uani 1 1 d . . .
O4 O 0.77003(18) 0.08729(8) 0.5813(2) 0.0199(5) Uani 1 1 d . . .
H62 H 0.787(4) 0.0676(18) 0.629(5) 0.068(18) Uiso 1 1 d . . .
O5 O 1.01315(18) -0.00830(8) 0.3277(2) 0.0196(5) Uani 1 1 d . . .
H61 H 1.029(3) -0.0306(14) 0.370(4) 0.036(12) Uiso 1 1 d . . .
O6 O 1.18011(17) -0.02178(7) 0.2729(2) 0.0197(5) Uani 1 1 d . . .
C43 C 0.5318(3) 0.07872(13) -0.0660(3) 0.0273(8) Uani 1 1 d . . .
C46 C 0.5332(4) 0.0438(2) -0.1581(4) 0.0656(17) Uani 1 1 d . A 1
H44 H 0.5068 0.0169 -0.1302 0.098 Uiso 1 1 calc R A 1
H45 H 0.6071 0.0400 -0.1782 0.098 Uiso 1 1 calc R A 1
H46 H 0.4866 0.0526 -0.2234 0.098 Uiso 1 1 calc R A 1
C45 C 0.4117(3) 0.0830(2) -0.0412(4) 0.0557(14) Uani 1 1 d . A 1
H47 H 0.3863 0.0557 -0.0145 0.083 Uiso 1 1 calc R A 1
H48 H 0.3678 0.0911 -0.1088 0.083 Uiso 1 1 calc R A 1
H49 H 0.4056 0.1048 0.0155 0.083 Uiso 1 1 calc R A 1
O7 O 0.4121(4) 0.09153(17) 0.5533(4) 0.0985(14) Uani 1 1 d U B .
C49 C 0.4053(6) 0.1375(3) 0.5920(6) 0.0852(17) Uani 1 1 d DU . .
C50 C 0.5060(5) 0.1595(2) 0.5598(6) 0.0809(18) Uani 1 1 d U B .
H53 H 0.5051 0.1892 0.5830 0.121 Uiso 1 1 calc R . .
H54 H 0.5082 0.1580 0.4795 0.121 Uiso 1 1 calc R . .
H55 H 0.5699 0.1454 0.5961 0.121 Uiso 1 1 calc R . .
O8B O 0.3334(15) 0.1328(7) 0.6608(16) 0.131(5) Uani 0.30 1 d PDU B 2
C48 C 0.3299(7) 0.0622(3) 0.5798(7) 0.102(2) Uani 1 1 d DU . .
O8A O 0.2603(8) 0.0803(4) 0.6408(7) 0.140(3) Uani 0.70 1 d PDU B 1
C47 C 0.3648(9) 0.0180(3) 0.5351(8) 0.146(3) Uani 1 1 d U B .
H56 H 0.3114 -0.0035 0.5507 0.218 Uiso 1 1 calc R . .
H57 H 0.4353 0.0101 0.5716 0.218 Uiso 1 1 calc R . .
H58 H 0.3693 0.0198 0.4552 0.218 Uiso 1 1 calc R . .
C44 C 0.5724(5) 0.1210(2) -0.1092(5) 0.082(2) Uani 1 1 d . A 1
H50 H 0.5268 0.1295 -0.1754 0.123 Uiso 1 1 calc R A 1
H51 H 0.6470 0.1177 -0.1277 0.123 Uiso 1 1 calc R A 1
H52 H 0.5695 0.1429 -0.0522 0.123 Uiso 1 1 calc R A 1

loop_
_atom_site_aniso_label
_atom_site_aniso_U_11
_atom_site_aniso_U_22
_atom_site_aniso_U_33
_atom_site_aniso_U_23
_atom_site_aniso_U_13
_atom_site_aniso_U_12
C1 0.0167(14) 0.0124(15) 0.0145(16) 0.0002(13) 0.0043(12) 0.0043(12)
C2 0.0139(13) 0.0143(15) 0.0161(16) -0.0009(13) 0.0048(12) 0.0051(12)
C3 0.0154(14) 0.0120(15) 0.0200(17) -0.0015(13) 0.0058(13) -0.0001(12)
C4 0.0175(14) 0.0106(15) 0.0202(17) -0.0004(13) 0.0032(13) 0.0037(12)
C5 0.0131(13) 0.0135(15) 0.0216(18) -0.0011(13) 0.0014(13) 0.0031(12)
C6 0.0123(13) 0.0120(15) 0.0231(18) -0.0014(13) 0.0077(13) 0.0025(12)
C7 0.0242(16) 0.0128(16) 0.028(2) 0.0061(14) -0.0023(15) -0.0001(13)
C8 0.069(3) 0.021(2) 0.039(3) -0.0006(19) -0.012(2) 0.004(2)
C9 0.044(2) 0.047(3) 0.038(3) 0.019(2) 0.009(2) 0.005(2)
C10 0.050(2) 0.027(2) 0.036(2) 0.0124(19) -0.015(2) -0.0096(18)
C11 0.0134(14) 0.0198(17) 0.0193(17) 0.0000(14) 0.0021(13) 0.0028(12)
C12 0.0125(13) 0.0177(16) 0.0151(16) 0.0018(13) -0.0015(12) 0.0025(12)
C13 0.0129(14) 0.0199(17) 0.0141(16) 0.0002(13) -0.0027(12) 0.0028(12)
C14 0.0171(14) 0.0180(16) 0.0197(18) -0.0011(14) -0.0017(13) -0.0006(13)
C15 0.0155(14) 0.0213(17) 0.0184(17) 0.0009(14) -0.0019(13) -0.0025(13)
C16 0.0137(14) 0.0255(18) 0.0169(17) 0.0016(14) -0.0002(13) -0.0002(13)
C17 0.0138(14) 0.0210(17) 0.0130(16) 0.0004(13) -0.0021(12) 0.0041(12)
C18 0.0252(17) 0.0217(18) 0.031(2) 0.0009(16) 0.0052(16) -0.0019(14)
C19 0.033(2) 0.028(2) 0.045(3) 0.0113(19) 0.0064(19) 0.0015(16)
C20 0.052(3) 0.036(2) 0.042(3) -0.003(2) 0.003(2) -0.024(2)
C21 0.0279(19) 0.027(2) 0.055(3) 0.0061(19) 0.0154(19) -0.0063(16)
C22 0.0169(14) 0.0158(16) 0.0136(16) -0.0008(13) 0.0005(12) 0.0017(12)
C23 0.0146(14) 0.0153(15) 0.0142(16) -0.0008(13) 0.0048(12) 0.0051(12)
C24 0.0112(13) 0.0163(16) 0.0184(17) 0.0001(13) 0.0059(12) 0.0040(12)
C25 0.0132(14) 0.0156(16) 0.0188(17) -0.0004(13) 0.0003(12) 0.0039(12)
C26 0.0156(14) 0.0135(15) 0.0146(16) -0.0007(13) 0.0025(12) 0.0041(12)
C27 0.0148(14) 0.0135(15) 0.0169(17) -0.0010(13) 0.0024(12) -0.0003(12)
C28 0.0166(14) 0.0155(16) 0.0129(16) -0.0021(12) 0.0026(12) 0.0039(12)
C29 0.0197(15) 0.0125(15) 0.0186(17) 0.0026(13) 0.0015(13) 0.0001(12)
C30 0.0265(17) 0.0197(17) 0.0230(19) 0.0053(15) 0.0027(15) -0.0010(14)
C31 0.0299(18) 0.0178(17) 0.027(2) 0.0048(15) 0.0056(15) 0.0069(14)
C32 0.0347(19) 0.0217(18) 0.0199(19) 0.0064(15) -0.0045(15) -0.0039(15)
C33 0.0145(14) 0.0151(16) 0.0212(18) 0.0023(14) 0.0008(13) 0.0022(12)
C34 0.0146(14) 0.0131(15) 0.0190(17) 0.0027(13) -0.0014(12) -0.0013(12)
C35 0.0153(14) 0.0113(15) 0.0232(18) 0.0017(13) 0.0013(13) -0.0026(12)
C36 0.0160(14) 0.0208(17) 0.0187(17) -0.0015(14) 0.0013(13) -0.0044(13)
C37 0.0136(14) 0.0236(18) 0.0233(18) 0.0028(15) -0.0014(13) -0.0026(13)
C38 0.0117(13) 0.0164(16) 0.0263(19) 0.0013(14) 0.0008(13) 0.0020(12)
C39 0.0153(14) 0.0120(15) 0.0202(17) 0.0015(13) 0.0013(13) -0.0028(12)
C40 0.0143(14) 0.0133(15) 0.0217(17) 0.0001(13) 0.0029(13) 0.0005(12)
C41 0.0172(14) 0.0158(16) 0.0153(16) -0.0020(13) 0.0010(13) 0.0002(12)
C42 0.0171(14) 0.0167(16) 0.0157(17) 0.0001(13) 0.0030(13) -0.0008(13)
O1 0.0210(11) 0.0156(12) 0.0225(13) 0.0005(10) 0.0069(10) 0.0001(10)
O2 0.0189(11) 0.0215(13) 0.0198(13) -0.0010(10) -0.0010(10) 0.0091(10)
O3 0.0189(11) 0.0185(12) 0.0186(12) 0.0052(10) 0.0031(9) 0.0024(9)
O4 0.0172(11) 0.0222(13) 0.0213(13) 0.0064(11) 0.0071(10) 0.0043(9)
O5 0.0185(11) 0.0192(12) 0.0221(13) 0.0090(10) 0.0073(10) 0.0065(9)
O6 0.0175(10) 0.0173(12) 0.0245(13) 0.0061(10) 0.0036(10) 0.0053(9)
C43 0.0204(16) 0.037(2) 0.024(2) -0.0006(17) -0.0007(14) 0.0047(15)
C46 0.056(3) 0.098(4) 0.037(3) -0.022(3) -0.022(2) 0.034(3)
C45 0.028(2) 0.102(4) 0.035(3) -0.007(3) -0.0092(19) 0.015(2)
O7 0.099(3) 0.111(3) 0.081(3) 0.020(3) -0.016(2) -0.028(3)
C49 0.069(3) 0.129(4) 0.056(4) -0.015(4) -0.010(3) 0.012(3)
C50 0.085(4) 0.072(4) 0.083(4) -0.025(3) -0.009(3) 0.004(3)
O8B 0.127(8) 0.155(9) 0.114(9) 0.024(7) 0.030(7) 0.004(7)
C48 0.087(4) 0.142(4) 0.072(4) 0.033(4) -0.009(3) -0.022(4)
O8A 0.116(5) 0.219(7) 0.086(5) 0.023(5) 0.006(4) -0.001(5)
C47 0.201(7) 0.115(4) 0.112(6) 0.015(5) -0.030(5) -0.041(5)
C44 0.076(4) 0.088(4) 0.073(4) 0.060(4) -0.042(3) -0.035(3)

loop_
_atom_type_symbol
_atom_type_description
_atom_type_scat_dispersion_real
_atom_type_scat_dispersion_imag
_atom_type_scat_source
C C 0.0033 0.0016 'International Tables Vol C Tables 4.2.6.8 and 6.1.1.4'
H H 0.0000 0.0000 'International Tables Vol C Tables 4.2.6.8 and 6.1.1.4'
O O 0.0106 0.0060 'International Tables Vol C Tables 4.2.6.8 and 6.1.1.4'

loop_
_geom_angle_atom_site_label_1
_geom_angle_atom_site_label_2
_geom_angle_atom_site_label_3
_geom_angle
C6 C1 C2 119.9(3)
C6 C1 C42 122.1(3)
C2 C1 C42 118.0(3)
C3 C2 C1 118.3(3)
C3 C2 C11 116.9(3)
C1 C2 C11 124.2(3)
C4 C3 C2 123.3(3)
C4 C3 H1 118.4
C2 C3 H1 118.4
C3 C4 C5 117.0(3)
C3 C4 C7 120.3(3)
C5 C4 C7 122.6(3)
C6 C5 C4 122.6(3)
C6 C5 H2 118.7
C4 C5 H2 118.7
C5 C6 C1 118.8(3)
C5 C6 C40 115.5(3)
C1 C6 C40 125.7(3)
C8 C7 C10 110.6(3)
C8 C7 C4 108.5(3)
C10 C7 C4 113.2(3)
C8 C7 C9 109.0(3)
C10 C7 C9 105.6(3)
C4 C7 C9 109.7(3)
C7 C8 H17 109.5
C7 C8 H18 109.5
H17 C8 H18 109.5
C7 C8 H19 109.5
H17 C8 H19 109.5
H18 C8 H19 109.5
C7 C9 H20 109.5
C7 C9 H21 109.5
H20 C9 H21 109.5
C7 C9 H22 109.5
H20 C9 H22 109.5
H21 C9 H22 109.5
C7 C10 H23 109.5
C7 C10 H24 109.5
H23 C10 H24 109.5
C7 C10 H25 109.5
H23 C10 H25 109.5
H24 C10 H25 109.5
C17 C11 C2 107.4(2)
C17 C11 H5 110.2
C2 C11 H5 110.2
C17 C11 H6 110.2
C2 C11 H6 110.2
H5 C11 H6 108.5
O1 C12 C13 123.5(3)
O1 C12 C17 115.6(3)
C13 C12 C17 120.9(3)
C14 C13 C12 118.1(3)
C14 C13 C22 119.9(3)
C12 C13 C22 122.0(3)
C13 C14 C15 122.8(3)
C13 C14 H3 118.6
C15 C14 H3 118.6
C16 C15 C14 117.1(3)
C16 C15 C18 122.8(3)
C14 C15 C18 120.0(3)
C17 C16 C15 122.2(3)
C17 C16 H4 118.9
C15 C16 H4 118.9
C16 C17 C12 119.0(3)
C16 C17 C11 122.2(3)
C12 C17 C11 118.5(3)
C20 C18 C21 109.2(3)
C20 C18 C15 111.4(3)
C21 C18 C15 112.0(3)
C20 C18 C19 108.6(3)
C21 C18 C19 107.7(3)
C15 C18 C19 107.8(3)
C18 C19 H26 109.5
C18 C19 H27 109.5
H26 C19 H27 109.5
C18 C19 H28 109.5
H26 C19 H28 109.5
H27 C19 H28 109.5
C18 C20 H29 109.5
C18 C20 H30 109.5
H29 C20 H30 109.5
C18 C20 H31 109.5
H29 C20 H31 109.5
H30 C20 H31 109.5
C18 C21 H32 109.5
C18 C21 H33 109.5
H32 C21 H33 109.5
C18 C21 H34 109.5
H32 C21 H34 109.5
H33 C21 H34 109.5
C13 C22 C28 111.2(3)
C13 C22 H7 109.4
C28 C22 H7 109.4
C13 C22 H8 109.4
C28 C22 H8 109.4
H7 C22 H8 108.0
C28 C23 C24 119.3(3)
C28 C23 C41 120.1(3)
C24 C23 C41 120.7(3)
C25 C24 C23 119.1(3)
C25 C24 C33 115.6(3)
C23 C24 C33 124.9(3)
C24 C25 C26 123.0(3)
C24 C25 H9 118.5
C26 C25 H9 118.5
C25 C26 C27 116.5(3)
C25 C26 C29 121.4(3)
C27 C26 C29 122.1(3)
C28 C27 C26 123.2(3)
C28 C27 H10 118.4
C26 C27 H10 118.4
C27 C28 C23 118.8(3)
C27 C28 C22 116.1(3)
C23 C28 C22 125.1(3)
C26 C29 C30 111.7(3)
C26 C29 C32 111.4(3)
C30 C29 C32 107.9(3)
C26 C29 C31 107.8(3)
C30 C29 C31 108.6(3)
C32 C29 C31 109.3(3)
C29 C30 H35 109.5
C29 C30 H36 109.5
H35 C30 H36 109.5
C29 C30 H37 109.5
H35 C30 H37 109.5
H36 C30 H37 109.5
C29 C31 H38 109.5
C29 C31 H39 109.5
H38 C31 H39 109.5
C29 C31 H40 109.5
H38 C31 H40 109.5
H39 C31 H40 109.5
C29 C32 H41 109.5
C29 C32 H42 109.5
H41 C32 H42 109.5
C29 C32 H43 109.5
H41 C32 H43 109.5
H42 C32 H43 109.5
C39 C33 C24 109.1(2)
C39 C33 H11 109.9
C24 C33 H11 109.9
C39 C33 H12 109.9
C24 C33 H12 109.9
H11 C33 H12 108.3
O2 C34 C35 123.4(3)
O2 C34 C39 115.5(3)
C35 C34 C39 121.1(3)
C34 C35 C36 118.5(3)
C34 C35 C40 121.6(3)
C36 C35 C40 119.7(3)
C35 C36 C37 122.8(3)
C35 C36 H13 118.6
C37 C36 H13 118.6
C36 C37 C38 116.5(3)
C36 C37 C43 121.9(3)
C38 C37 C43 121.4(3)
C39 C38 C37 122.6(3)
C39 C38 H14 118.7
C37 C38 H14 118.7
C38 C39 C34 118.5(3)
C38 C39 C33 121.8(3)
C34 C39 C33 119.4(3)
C35 C40 C6 110.1(2)
C35 C40 H15 109.7
C6 C40 H15 109.7
C35 C40 H16 109.7
C6 C40 H16 109.7
H15 C40 H16 108.2
O3 C41 O4 121.3(3)
O3 C41 C23 123.0(3)
O4 C41 C23 115.6(3)
O6 C42 O5 121.5(3)
O6 C42 C1 123.3(3)
O5 C42 C1 115.2(3)
C12 O1 H60 110(4)
C34 O2 H59 111(3)
C41 O4 H62 110(4)
C42 O5 H61 110(3)
C44 C43 C45 110.1(4)
C44 C43 C37 108.1(3)
C45 C43 C37 111.8(3)
C44 C43 C46 109.9(5)
C45 C43 C46 105.7(4)
C37 C43 C46 111.3(3)
C43 C46 H44 109.5
C43 C46 H45 109.5
H44 C46 H45 109.5
C43 C46 H46 109.5
H44 C46 H46 109.5
H45 C46 H46 109.5
C43 C45 H47 109.5
C43 C45 H48 109.5
H47 C45 H48 109.5
C43 C45 H49 109.5
H47 C45 H49 109.5
H48 C45 H49 109.5
C48 O7 C49 118.7(7)
O8B C49 C50 149.3(13)
O8B C49 O7 98.8(12)
C50 C49 O7 106.5(5)
C49 C50 H53 109.5
C49 C50 H54 109.5
H53 C50 H54 109.5
C49 C50 H55 109.5
H53 C50 H55 109.5
H54 C50 H55 109.5
O8A C48 O7 111.4(9)
O8A C48 C47 142.5(9)
O7 C48 C47 105.6(8)
C48 C47 H56 109.5
C48 C47 H57 109.5
H56 C47 H57 109.5
C48 C47 H58 109.5
H56 C47 H58 109.5
H57 C47 H58 109.5
C43 C44 H50 109.5
C43 C44 H51 109.5
H50 C44 H51 109.5
C43 C44 H52 109.5
H50 C44 H52 109.5
H51 C44 H52 109.5

loop_
_geom_bond_atom_site_label_1
_geom_bond_atom_site_label_2
_geom_bond_distance
C1 C6 1.407(4)
C1 C2 1.416(4)
C1 C42 1.490(4)
C2 C3 1.388(4)
C2 C11 1.524(4)
C3 C4 1.388(4)
C3 H1 0.9300
C4 C5 1.393(4)
C4 C7 1.532(5)
C5 C6 1.393(4)
C5 H2 0.9300
C6 C40 1.538(4)
C7 C8 1.516(5)
C7 C10 1.519(5)
C7 C9 1.556(5)
C8 H17 0.9600
C8 H18 0.9600
C8 H19 0.9600
C9 H20 0.9600
C9 H21 0.9600
C9 H22 0.9600
C10 H23 0.9600
C10 H24 0.9600
C10 H25 0.9600
C11 C17 1.518(4)
C11 H5 0.9700
C11 H6 0.9700
C12 O1 1.364(4)
C12 C13 1.398(4)
C12 C17 1.399(4)
C13 C14 1.398(5)
C13 C22 1.524(4)
C14 C15 1.398(4)
C14 H3 0.9300
C15 C16 1.397(5)
C15 C18 1.541(5)
C16 C17 1.390(5)
C16 H4 0.9300
C18 C20 1.522(6)
C18 C21 1.523(5)
C18 C19 1.549(5)
C19 H26 0.9600
C19 H27 0.9600
C19 H28 0.9600
C20 H29 0.9600
C20 H30 0.9600
C20 H31 0.9600
C21 H32 0.9600
C21 H33 0.9600
C21 H34 0.9600
C22 C28 1.535(4)
C22 H7 0.9700
C22 H8 0.9700
C23 C28 1.409(4)
C23 C24 1.417(4)
C23 C41 1.487(4)
C24 C25 1.390(4)
C24 C33 1.532(4)
C25 C26 1.393(4)
C25 H9 0.9300
C26 C27 1.396(4)
C26 C29 1.532(4)
C27 C28 1.394(4)
C27 H10 0.9300
C29 C30 1.532(4)
C29 C32 1.533(5)
C29 C31 1.540(5)
C30 H35 0.9600
C30 H36 0.9600
C30 H37 0.9600
C31 H38 0.9600
C31 H39 0.9600
C31 H40 0.9600
C32 H41 0.9600
C32 H42 0.9600
C32 H43 0.9600
C33 C39 1.515(5)
C33 H11 0.9700
C33 H12 0.9700
C34 O2 1.373(4)
C34 C35 1.392(5)
C34 C39 1.395(4)
C35 C36 1.393(5)
C35 C40 1.517(4)
C36 C37 1.395(4)
C36 H13 0.9300
C37 C38 1.403(5)
C37 C43 1.528(5)
C38 C39 1.391(5)
C38 H14 0.9300
C40 H15 0.9700
C40 H16 0.9700
C41 O3 1.238(4)
C41 O4 1.315(4)
C42 O6 1.224(4)
C42 O5 1.335(4)
O1 H60 0.77(5)
O2 H59 0.77(4)
O4 H62 0.85(6)
O5 H61 0.86(5)
C43 C44 1.505(6)
C43 C45 1.526(5)
C43 C46 1.540(6)
C46 H44 0.9600
C46 H45 0.9600
C46 H46 0.9600
C45 H47 0.9600
C45 H48 0.9600
C45 H49 0.9600
O7 C48 1.407(9)
O7 C49 1.496(9)
C49 O8B 1.261(12)
C49 C50 1.485(9)
C50 H53 0.9600
C50 H54 0.9600
C50 H55 0.9600
C48 O8A 1.293(10)
C48 C47 1.539(13)
C47 H56 0.9600
C47 H57 0.9600
C47 H58 0.9600
C44 H50 0.9600
C44 H51 0.9600
C44 H52 0.9600

loop_
_geom_torsion_atom_site_label_1
_geom_torsion_atom_site_label_2
_geom_torsion_atom_site_label_3
_geom_torsion_atom_site_label_4
_geom_torsion
C6 C1 C2 C3 -3.4(4)
C42 C1 C2 C3 175.1(3)
C6 C1 C2 C11 167.5(3)
C42 C1 C2 C11 -14.0(4)
C1 C2 C3 C4 1.4(5)
C11 C2 C3 C4 -170.2(3)
C2 C3 C4 C5 0.6(5)
C2 C3 C4 C7 177.8(3)
C3 C4 C5 C6 -0.6(5)
C7 C4 C5 C6 -177.7(3)
C4 C5 C6 C1 -1.4(5)
C4 C5 C6 C40 179.3(3)
C2 C1 C6 C5 3.4(4)
C42 C1 C6 C5 -175.0(3)
C2 C1 C6 C40 -177.4(3)
C42 C1 C6 C40 4.2(5)
C3 C4 C7 C8 -63.7(4)
C5 C4 C7 C8 113.3(4)
C3 C4 C7 C10 173.1(3)
C5 C4 C7 C10 -9.9(5)
C3 C4 C7 C9 55.4(4)
C5 C4 C7 C9 -127.6(3)
C3 C2 C11 C17 62.3(3)
C1 C2 C11 C17 -108.7(3)
O1 C12 C13 C14 -179.4(3)
C17 C12 C13 C14 -0.5(5)
O1 C12 C13 C22 -2.0(5)
C17 C12 C13 C22 176.9(3)
C12 C13 C14 C15 0.4(5)
C22 C13 C14 C15 -177.0(3)
C13 C14 C15 C16 -0.9(5)
C13 C14 C15 C18 174.9(3)
C14 C15 C16 C17 1.4(5)
C18 C15 C16 C17 -174.3(3)
C15 C16 C17 C12 -1.4(5)
C15 C16 C17 C11 171.9(3)
O1 C12 C17 C16 179.9(3)
C13 C12 C17 C16 1.0(5)
O1 C12 C17 C11 6.4(4)
C13 C12 C17 C11 -172.6(3)
C2 C11 C17 C16 -103.7(3)
C2 C11 C17 C12 69.6(4)
C16 C15 C18 C20 -135.5(4)
C14 C15 C18 C20 48.9(4)
C16 C15 C18 C21 -12.9(5)
C14 C15 C18 C21 171.6(3)
C16 C15 C18 C19 105.4(4)
C14 C15 C18 C19 -70.1(4)
C14 C13 C22 C28 98.9(3)
C12 C13 C22 C28 -78.5(4)
C28 C23 C24 C25 -3.5(4)
C41 C23 C24 C25 177.5(3)
C28 C23 C24 C33 168.4(3)
C41 C23 C24 C33 -10.6(5)
C23 C24 C25 C26 0.6(5)
C33 C24 C25 C26 -172.0(3)
C24 C25 C26 C27 1.6(5)
C24 C25 C26 C29 -177.2(3)
C25 C26 C27 C28 -0.9(5)
C29 C26 C27 C28 177.8(3)
C26 C27 C28 C23 -1.9(5)
C26 C27 C28 C22 179.0(3)
C24 C23 C28 C27 4.0(4)
C41 C23 C28 C27 -176.9(3)
C24 C23 C28 C22 -176.9(3)
C41 C23 C28 C22 2.2(5)
C13 C22 C28 C27 -63.3(4)
C13 C22 C28 C23 117.6(3)
C25 C26 C29 C30 -153.3(3)
C27 C26 C29 C30 28.0(4)
C25 C26 C29 C32 -32.4(4)
C27 C26 C29 C32 148.9(3)
C25 C26 C29 C31 87.5(4)
C27 C26 C29 C31 -91.2(3)
C25 C24 C33 C39 68.9(3)
C23 C24 C33 C39 -103.2(3)
O2 C34 C35 C36 -179.3(3)
C39 C34 C35 C36 -0.9(4)
O2 C34 C35 C40 -4.6(5)
C39 C34 C35 C40 173.8(3)
C34 C35 C36 C37 1.0(5)
C40 C35 C36 C37 -173.7(3)
C35 C36 C37 C38 -0.5(5)
C35 C36 C37 C43 174.1(3)
C36 C37 C38 C39 -0.1(5)
C43 C37 C38 C39 -174.8(3)
C37 C38 C39 C34 0.3(5)
C37 C38 C39 C33 174.5(3)
O2 C34 C39 C38 178.8(3)
C35 C34 C39 C38 0.3(4)
O2 C34 C39 C33 4.3(4)
C35 C34 C39 C33 -174.2(3)
C24 C33 C39 C38 -103.1(3)
C24 C33 C39 C34 71.1(4)
C34 C35 C40 C6 -75.9(4)
C36 C35 C40 C6 98.7(3)
C5 C6 C40 C35 -57.2(4)
C1 C6 C40 C35 123.6(3)
C28 C23 C41 O3 -42.1(5)
C24 C23 C41 O3 137.0(3)
C28 C23 C41 O4 134.9(3)
C24 C23 C41 O4 -46.1(4)
C6 C1 C42 O6 131.3(3)
C2 C1 C42 O6 -47.2(4)
C6 C1 C42 O5 -47.7(4)
C2 C1 C42 O5 133.8(3)
C36 C37 C43 C44 -93.9(5)
C38 C37 C43 C44 80.5(5)
C36 C37 C43 C45 144.8(4)
C38 C37 C43 C45 -40.8(5)
C36 C37 C43 C46 26.9(5)
C38 C37 C43 C46 -158.7(4)
C48 O7 C49 O8B 13.3(13)
C48 O7 C49 C50 175.8(6)
C49 O7 C48 O8A -2.8(9)
C49 O7 C48 C47 -176.5(6)
